data_2228422
loop_
_publ_author_name
'Liu, Shang-Yuan'
'Xu, Hai-Zhen'
'Zhu, You-Quan'

_publ_section_title
;
 (<i>Z</i>)-3-[(4-Ethoxyphenyl)(hydroxy)methylidene]-1-isopropylpyrrolidine-2,4-dione
;
_journal_coeditor_code IS2629
_journal_issue 12
_journal_name_full 'Acta Crystallographica Section E'
_journal_page_first o3202
_journal_paper_doi 10.1107/S1600536810046465
_journal_volume 66
_journal_year 2010
_chemical_formula_iupac 'C16 H19 N O4'
_chemical_formula_moiety 'C16 H19 N O4'
_chemical_formula_sum 'C16 H19 N O4'
_chemical_formula_weight 289.32
_chemical_name_systematic
;
(<i>Z</i>)-3-[(4-Ethoxyphenyl)(hydroxy)methylidene]-1-isopropylpyrrolidine-2,4-
dione
;
_space_group_IT_number 4
_symmetry_cell_setting monoclinic
_symmetry_space_group_name_Hall 'P 2yb'
_symmetry_space_group_name_H-M 'P 1 21 1'
_atom_sites_solution_hydrogens geom
_atom_sites_solution_primary direct
_atom_sites_solution_secondary difmap
_cell_angle_alpha 90.00
_cell_angle_beta 91.581(7)
_cell_angle_gamma 90.00
_cell_formula_units_Z 2
_cell_length_a 11.3390(15)
_cell_length_b 5.3830(8)
_cell_length_c 12.0490(18)
_cell_measurement_reflns_used 2865
_cell_measurement_temperature 113(2)
_cell_measurement_theta_max 27.90
_cell_measurement_theta_min 1.80
_cell_volume 735.16(18)
_computing_cell_refinement 'CrystalClear (Rigaku, 2009)'
_computing_data_collection 'CrystalClear (Rigaku, 2009)'
_computing_data_reduction 'CrystalClear (Rigaku, 2009)'
_computing_molecular_graphics 'CrystalStructure (Rigaku, 2009)'
_computing_publication_material 'CrystalStructure (Rigaku, 2009)'
_computing_structure_refinement 'SHELXL97 (Sheldrick, 2008)'
_computing_structure_solution 'SHELXS97 (Sheldrick, 2008)'
_diffrn_ambient_temperature 113(2)
_diffrn_detector_area_resol_mean 14.222
_diffrn_measured_fraction_theta_full 0.997
_diffrn_measured_fraction_theta_max 0.997
_diffrn_measurement_device_type 'Rigaku Saturn724 CCD'
_diffrn_measurement_method \w
_diffrn_radiation_monochromator multilayer
_diffrn_radiation_source 'rotating anode'
_diffrn_radiation_type MoK\a
_diffrn_radiation_wavelength 0.71075
_diffrn_reflns_av_R_equivalents 0.0400
_diffrn_reflns_av_sigmaI/netI 0.0370
_diffrn_reflns_limit_h_max 14
_diffrn_reflns_limit_h_min -14
_diffrn_reflns_limit_k_max 7
_diffrn_reflns_limit_k_min -7
_diffrn_reflns_limit_l_max 15
_diffrn_reflns_limit_l_min -15
_diffrn_reflns_number 9386
_diffrn_reflns_theta_full 27.87
_diffrn_reflns_theta_max 27.87
_diffrn_reflns_theta_min 1.80
_diffrn_standards_decay_% 0
_diffrn_standards_interval_count 0
_diffrn_standards_interval_time 0
_diffrn_standards_number 0
_exptl_absorpt_coefficient_mu 0.094
_exptl_absorpt_correction_T_max 0.9907
_exptl_absorpt_correction_T_min 0.9616
_exptl_absorpt_correction_type multi-scan
_exptl_absorpt_process_details '(CrystalClear; Rigaku, 2009)'
_exptl_crystal_colour colorless
_exptl_crystal_density_diffrn 1.307
_exptl_crystal_density_method 'not measured'
_exptl_crystal_description prism
_exptl_crystal_F_000 308
_exptl_crystal_size_max 0.42
_exptl_crystal_size_mid 0.26
_exptl_crystal_size_min 0.10
_refine_diff_density_max 0.213
_refine_diff_density_min -0.141
_refine_ls_extinction_method none
_refine_ls_goodness_of_fit_ref 1.028
_refine_ls_hydrogen_treatment constr
_refine_ls_matrix_type full
_refine_ls_number_parameters 193
_refine_ls_number_reflns 1933
_refine_ls_number_restraints 1
_refine_ls_restrained_S_all 1.028
_refine_ls_R_factor_all 0.0358
_refine_ls_R_factor_gt 0.0320
_refine_ls_shift/su_max 0.000
_refine_ls_shift/su_mean 0.000
_refine_ls_structure_factor_coef Fsqd
_refine_ls_weighting_details 'calc w=1/[\s^2^(Fo^2^)+(0.0468P)^2^+0.0000P] where P=(Fo^2^+2Fc^2^)/3'
_refine_ls_weighting_scheme calc
_refine_ls_wR_factor_gt 0.0772
_refine_ls_wR_factor_ref 0.0789
_reflns_number_gt 1668
_reflns_number_total 1933
_reflns_threshold_expression I>2sigma(I)
_cod_data_source_file is2629.cif
_cod_data_source_block I
_cod_original_sg_symbol_H-M 'P 21'
_cod_database_code 2228422
_cod_database_fobs_code 2228422

loop_
_symmetry_equiv_pos_as_xyz
'x, y, z'
'-x, y+1/2, -z'

loop_
_atom_site_type_symbol
_atom_site_label
_atom_site_fract_x
_atom_site_fract_y
_atom_site_fract_z
_atom_site_U_iso_or_equiv
_atom_site_adp_type
_atom_site_calc_flag
_atom_site_refinement_flags
_atom_site_occupancy
_atom_site_disorder_assembly
_atom_site_disorder_group
O O1 0.70417(9) 0.6075(2) 0.35972(9) 0.0257(3) Uani d . 1 . .
H H1A 0.7435 0.6020 0.3017 0.039 Uiso calc R 1 . .
O O2 0.84775(9) 0.4899(2) 0.21845(9) 0.0251(3) Uani d . 1 . .
O O3 0.89526(9) -0.0316(2) 0.53336(9) 0.0251(3) Uani d . 1 . .
O O4 0.48151(10) 0.4135(3) 0.82015(9) 0.0299(3) Uani d . 1 . .
N N1 0.96813(11) 0.1603(3) 0.26539(10) 0.0203(3) Uani d . 1 . .
C C1 0.74116(13) 0.4313(3) 0.42897(13) 0.0193(3) Uani d . 1 . .
C C2 0.83157(13) 0.2766(3) 0.39424(13) 0.0186(3) Uani d . 1 . .
C C3 0.88176(13) 0.3211(3) 0.28521(13) 0.0192(3) Uani d . 1 . .
C C4 0.99039(13) -0.0049(3) 0.35867(12) 0.0204(3) Uani d . 1 . .
H H4A 1.0717 0.0165 0.3892 0.024 Uiso calc R 1 . .
H H4B 0.9791 -0.1805 0.3364 0.024 Uiso calc R 1 . .
C C5 0.89965(13) 0.0726(3) 0.44344(13) 0.0192(4) Uani d . 1 . .
C C6 0.67596(12) 0.4261(3) 0.53246(13) 0.0188(3) Uani d . 1 . .
C C7 0.59784(13) 0.6206(3) 0.55394(13) 0.0220(4) Uani d . 1 . .
H H7 0.5904 0.7537 0.5024 0.026 Uiso calc R 1 . .
C C8 0.53130(13) 0.6236(3) 0.64833(13) 0.0233(4) Uani d . 1 . .
H H8 0.4786 0.7570 0.6612 0.028 Uiso calc R 1 . .
C C9 0.54203(13) 0.4304(4) 0.72421(13) 0.0227(4) Uani d . 1 . .
C C10 0.61937(14) 0.2358(3) 0.70400(14) 0.0248(4) Uani d . 1 . .
H H10 0.6266 0.1029 0.7556 0.030 Uiso calc R 1 . .
C C11 0.68552(14) 0.2340(3) 0.60987(14) 0.0236(4) Uani d . 1 . .
H H11 0.7383 0.1004 0.5975 0.028 Uiso calc R 1 . .
C C12 0.39293(16) 0.5968(4) 0.83947(16) 0.0361(5) Uani d . 1 . .
H H12A 0.3344 0.6001 0.7769 0.043 Uiso calc R 1 . .
H H12B 0.4292 0.7635 0.8466 0.043 Uiso calc R 1 . .
C C13 0.3340(2) 0.5264(5) 0.94565(16) 0.0554(7) Uani d . 1 . .
H H13A 0.2992 0.3605 0.9377 0.067 Uiso calc R 1 . .
H H13B 0.2719 0.6472 0.9612 0.067 Uiso calc R 1 . .
H H13C 0.3926 0.5258 1.0070 0.067 Uiso calc R 1 . .
C C14 1.04354(13) 0.1741(3) 0.16876(13) 0.0222(4) Uani d . 1 . .
H H14 1.0084 0.2990 0.1160 0.027 Uiso calc R 1 . .
C C15 1.16687(15) 0.2627(5) 0.20292(15) 0.0356(5) Uani d . 1 . .
H H15A 1.1614 0.4220 0.2418 0.043 Uiso calc R 1 . .
H H15B 1.2141 0.2834 0.1366 0.043 Uiso calc R 1 . .
H H15C 1.2045 0.1397 0.2523 0.043 Uiso calc R 1 . .
C C16 1.0475(2) -0.0729(5) 0.10959(16) 0.0481(6) Uani d . 1 . .
H H16A 1.0895 -0.1942 0.1567 0.058 Uiso calc R 1 . .
H H16B 1.0888 -0.0536 0.0397 0.058 Uiso calc R 1 . .
H H16C 0.9669 -0.1313 0.0939 0.058 Uiso calc R 1 . .

loop_
_atom_site_aniso_label
_atom_site_aniso_U_11
_atom_site_aniso_U_22
_atom_site_aniso_U_33
_atom_site_aniso_U_12
_atom_site_aniso_U_13
_atom_site_aniso_U_23
O1 0.0261(6) 0.0265(7) 0.0247(6) 0.0059(5) 0.0053(5) 0.0076(6)
O2 0.0245(6) 0.0277(7) 0.0231(6) 0.0011(5) 0.0015(4) 0.0074(6)
O3 0.0269(6) 0.0281(7) 0.0206(6) 0.0076(5) 0.0045(4) 0.0060(6)
O4 0.0266(6) 0.0393(8) 0.0242(6) 0.0102(6) 0.0078(5) 0.0036(6)
N1 0.0208(6) 0.0248(8) 0.0155(6) 0.0013(6) 0.0028(5) 0.0015(6)
C1 0.0176(7) 0.0179(9) 0.0223(8) -0.0034(6) -0.0023(6) 0.0004(7)
C2 0.0179(7) 0.0206(9) 0.0174(8) -0.0034(6) 0.0008(6) 0.0015(7)
C3 0.0180(7) 0.0205(9) 0.0191(8) -0.0042(7) -0.0010(6) 0.0007(7)
C4 0.0228(7) 0.0208(9) 0.0176(7) 0.0019(7) 0.0028(6) 0.0019(7)
C5 0.0194(7) 0.0186(9) 0.0196(8) -0.0019(6) 0.0002(6) -0.0022(6)
C6 0.0154(7) 0.0198(8) 0.0213(7) -0.0010(7) 0.0008(6) -0.0005(7)
C7 0.0218(7) 0.0205(9) 0.0235(8) 0.0005(7) -0.0006(6) 0.0019(8)
C8 0.0209(8) 0.0234(9) 0.0256(9) 0.0047(7) 0.0008(6) -0.0038(8)
C9 0.0170(7) 0.0294(9) 0.0219(8) -0.0005(7) 0.0028(6) -0.0007(8)
C10 0.0247(8) 0.0241(10) 0.0258(9) 0.0038(7) 0.0043(7) 0.0048(8)
C11 0.0200(8) 0.0233(9) 0.0277(9) 0.0032(7) 0.0044(7) 0.0018(8)
C12 0.0312(9) 0.0451(12) 0.0326(10) 0.0143(9) 0.0100(8) -0.0009(10)
C13 0.0514(13) 0.0781(19) 0.0381(12) 0.0272(13) 0.0241(10) 0.0097(13)
C14 0.0225(8) 0.0282(10) 0.0162(8) -0.0014(7) 0.0039(6) 0.0007(7)
C15 0.0266(9) 0.0562(14) 0.0244(9) -0.0101(9) 0.0047(7) -0.0001(10)
C16 0.0606(14) 0.0485(14) 0.0366(11) -0.0181(12) 0.0245(10) -0.0199(11)

loop_
_atom_type_symbol
_atom_type_description
_atom_type_scat_dispersion_real
_atom_type_scat_dispersion_imag
_atom_type_scat_source
C C 0.0033 0.0000 'International Tables Vol C Tables 4.2.6.8 and 6.1.1.4'
H H 0.0000 0.0000 'International Tables Vol C Tables 4.2.6.8 and 6.1.1.4'
N N 0.0061 0.0000 'International Tables Vol C Tables 4.2.6.8 and 6.1.1.4'
O O 0.0106 0.0000 'International Tables Vol C Tables 4.2.6.8 and 6.1.1.4'

loop_
_geom_angle_atom_site_label_1
_geom_angle_atom_site_label_2
_geom_angle_atom_site_label_3
_geom_angle_site_symmetry_1
_geom_angle_site_symmetry_3
_geom_angle
_geom_angle_publ_flag
C1 O1 H1A . . 109.5 no
C9 O4 C12 . . 117.63(14) no
C3 N1 C4 . . 111.86(12) no
C3 N1 C14 . . 123.82(14) no
C4 N1 C14 . . 123.67(12) no
O1 C1 C2 . . 117.49(14) no
O1 C1 C6 . . 113.02(13) no
C2 C1 C6 . . 129.47(14) no
C1 C2 C5 . . 135.48(14) no
C1 C2 C3 . . 118.59(14) no
C5 C2 C3 . . 105.84(13) no
O2 C3 N1 . . 124.35(14) no
O2 C3 C2 . . 124.57(14) no
N1 C3 C2 . . 111.08(13) no
N1 C4 C5 . . 104.16(13) no
N1 C4 H4A . . 110.9 no
C5 C4 H4A . . 110.9 no
N1 C4 H4B . . 110.9 no
C5 C4 H4B . . 110.9 no
H4A C4 H4B . . 108.9 no
O3 C5 C2 . . 132.20(15) no
O3 C5 C4 . . 120.79(15) no
C2 C5 C4 . . 107.01(13) no
C11 C6 C7 . . 117.94(15) no
C11 C6 C1 . . 123.43(14) no
C7 C6 C1 . . 118.61(14) no
C8 C7 C6 . . 121.55(16) no
C8 C7 H7 . . 119.2 no
C6 C7 H7 . . 119.2 no
C7 C8 C9 . . 119.57(16) no
C7 C8 H8 . . 120.2 no
C9 C8 H8 . . 120.2 no
O4 C9 C8 . . 124.84(15) no
O4 C9 C10 . . 115.63(15) no
C8 C9 C10 . . 119.53(15) no
C11 C10 C9 . . 120.63(16) no
C11 C10 H10 . . 119.7 no
C9 C10 H10 . . 119.7 no
C10 C11 C6 . . 120.77(16) no
C10 C11 H11 . . 119.6 no
C6 C11 H11 . . 119.6 no
O4 C12 C13 . . 107.10(18) no
O4 C12 H12A . . 110.3 no
C13 C12 H12A . . 110.3 no
O4 C12 H12B . . 110.3 no
C13 C12 H12B . . 110.3 no
H12A C12 H12B . . 108.5 no
C12 C13 H13A . . 109.5 no
C12 C13 H13B . . 109.5 no
H13A C13 H13B . . 109.5 no
C12 C13 H13C . . 109.5 no
H13A C13 H13C . . 109.5 no
H13B C13 H13C . . 109.5 no
N1 C14 C16 . . 110.85(14) no
N1 C14 C15 . . 110.65(12) no
C16 C14 C15 . . 111.34(16) no
N1 C14 H14 . . 108.0 no
C16 C14 H14 . . 108.0 no
C15 C14 H14 . . 108.0 no
C14 C15 H15A . . 109.5 no
C14 C15 H15B . . 109.5 no
H15A C15 H15B . . 109.5 no
C14 C15 H15C . . 109.5 no
H15A C15 H15C . . 109.5 no
H15B C15 H15C . . 109.5 no
C14 C16 H16A . . 109.5 no
C14 C16 H16B . . 109.5 no
H16A C16 H16B . . 109.5 no
C14 C16 H16C . . 109.5 no
H16A C16 H16C . . 109.5 no
H16B C16 H16C . . 109.5 no

loop_
_geom_bond_atom_site_label_1
_geom_bond_atom_site_label_2
_geom_bond_site_symmetry_2
_geom_bond_distance
_geom_bond_publ_flag
O1 C1 . 1.324(2) n
O1 H1A . 0.8400 no
O2 C3 . 1.2665(19) n
O3 C5 . 1.2222(19) n
O4 C9 . 1.3635(18) no
O4 C12 . 1.432(2) no
N1 C3 . 1.334(2) no
N1 C4 . 1.450(2) no
N1 C14 . 1.4654(18) no
C1 C2 . 1.394(2) n
C1 C6 . 1.467(2) no
C2 C5 . 1.459(2) no
C2 C3 . 1.466(2) n
C4 C5 . 1.528(2) no
C4 H4A . 0.9900 no
C4 H4B . 0.9900 no
C6 C11 . 1.395(2) no
C6 C7 . 1.400(2) no
C7 C8 . 1.382(2) no
C7 H7 . 0.9500 no
C8 C9 . 1.388(2) no
C8 H8 . 0.9500 no
C9 C10 . 1.392(2) no
C10 C11 . 1.377(2) no
C10 H10 . 0.9500 no
C11 H11 . 0.9500 no
C12 C13 . 1.508(3) no
C12 H12A . 0.9900 no
C12 H12B . 0.9900 no
C13 H13A . 0.9800 no
C13 H13B . 0.9800 no
C13 H13C . 0.9800 no
C14 C16 . 1.510(3) no
C14 C15 . 1.523(2) no
C14 H14 . 1.0000 no
C15 H15A . 0.9800 no
C15 H15B . 0.9800 no
C15 H15C . 0.9800 no
C16 H16A . 0.9800 no
C16 H16B . 0.9800 no
C16 H16C . 0.9800 no

loop_
_geom_hbond_atom_site_label_D
_geom_hbond_atom_site_label_H
_geom_hbond_atom_site_label_A
_geom_hbond_site_symmetry_A
_geom_hbond_distance_DH
_geom_hbond_distance_HA
_geom_hbond_distance_DA
_geom_hbond_angle_DHA
O1 H1A O2 . 0.84 1.68 2.4701(16) 155
C11 H11 O3 . 0.95 2.08 2.945(2) 150

loop_
_geom_torsion_atom_site_label_1
_geom_torsion_atom_site_label_2
_geom_torsion_atom_site_label_3
_geom_torsion_atom_site_label_4
_geom_torsion_site_symmetry_1
_geom_torsion_site_symmetry_2
_geom_torsion_site_symmetry_3
_geom_torsion_site_symmetry_4
_geom_torsion
_geom_torsion_publ_flag
O1 C1 C2 C5 . . . . 177.26(17) no
C6 C1 C2 C5 . . . . -4.6(3) no
O1 C1 C2 C3 . . . . 1.3(2) no
C6 C1 C2 C3 . . . . 179.52(15) no
C4 N1 C3 O2 . . . . 177.77(14) no
C14 N1 C3 O2 . . . . 6.7(2) no
C4 N1 C3 C2 . . . . -2.23(18) no
C14 N1 C3 C2 . . . . -173.26(13) no
C1 C2 C3 O2 . . . . -1.0(2) no
C5 C2 C3 O2 . . . . -178.00(14) no
C1 C2 C3 N1 . . . . 179.02(14) no
C5 C2 C3 N1 . . . . 2.00(17) no
C3 N1 C4 C5 . . . . 1.48(17) no
C14 N1 C4 C5 . . . . 172.53(14) no
C1 C2 C5 O3 . . . . 2.1(3) no
C3 C2 C5 O3 . . . . 178.34(17) no
C1 C2 C5 C4 . . . . -177.28(17) no
C3 C2 C5 C4 . . . . -1.00(16) no
N1 C4 C5 O3 . . . . -179.62(14) no
N1 C4 C5 C2 . . . . -0.19(16) no
O1 C1 C6 C11 . . . . 169.26(14) no
C2 C1 C6 C11 . . . . -9.0(2) no
O1 C1 C6 C7 . . . . -9.19(19) no
C2 C1 C6 C7 . . . . 172.57(16) no
C11 C6 C7 C8 . . . . -0.3(2) no
C1 C6 C7 C8 . . . . 178.19(14) no
C6 C7 C8 C9 . . . . 0.3(2) no
C12 O4 C9 C8 . . . . 5.8(2) no
C12 O4 C9 C10 . . . . -174.26(16) no
C7 C8 C9 O4 . . . . 179.75(15) no
C7 C8 C9 C10 . . . . -0.2(2) no
O4 C9 C10 C11 . . . . -179.68(14) no
C8 C9 C10 C11 . . . . 0.3(2) no
C9 C10 C11 C6 . . . . -0.4(2) no
C7 C6 C11 C10 . . . . 0.4(2) no
C1 C6 C11 C10 . . . . -178.04(14) no
C9 O4 C12 C13 . . . . 176.02(16) no
C3 N1 C14 C16 . . . . -129.11(18) no
C4 N1 C14 C16 . . . . 60.9(2) no
C3 N1 C14 C15 . . . . 106.86(18) no
C4 N1 C14 C15 . . . . -63.1(2) no

loop_
_cod_related_entry_id
_cod_related_entry_database
_cod_related_entry_code
1 ChemSpider 30656368
